data_4501307
loop_
_publ_author_name
'Fujii, Kotaro'
'Sakon, Aya'
'Sekine, Akiko'
'Uekusa, Hidehiro'

_publ_section_title
;
 Reversible Color Switching of an Organic Crystal Induced by Organic
 Solvent Vapors
;
_journal_issue 10
_journal_name_full 'Crystal Growth &amp; Design'
_journal_page_first 4305
_journal_paper_doi 10.1021/cg2010437
_journal_volume 11
_journal_year 2011
_chemical_formula_moiety 'C8 H7 N O4, HO0.5'
_chemical_formula_sum 'C8 H8 N O4.5'
_chemical_formula_weight 190.15
_chemical_name_common '5-aminoisophthalic acid hemihydrate'
_space_group_IT_number 15
_symmetry_cell_setting monoclinic
_symmetry_Int_Tables_number 15
_symmetry_space_group_name_Hall '-C 2yc'
_symmetry_space_group_name_H-M 'C 1 2/c 1'
_atom_sites_solution_hydrogens geom
_atom_sites_solution_primary direct
_atom_sites_solution_secondary difmap
_audit_creation_method SHELXL-97
_cell_angle_alpha 90.00
_cell_angle_beta 94.266(4)
_cell_angle_gamma 90.00
_cell_formula_units_Z 8
_cell_length_a 8.1448(10)
_cell_length_b 17.478(3)
_cell_length_c 11.1576(15)
_cell_measurement_reflns_used 7673
_cell_measurement_temperature 123(2)
_cell_measurement_theta_max 27.44
_cell_measurement_theta_min 3.21
_cell_volume 1583.9(4)
_computing_cell_refinement RAPID-AUTO
_computing_data_collection RAPID-AUTO
_computing_data_reduction RAPID-AUTO
_computing_structure_refinement 'SHELXL-97 (Sheldrick, 2008)'
_diffrn_ambient_pressure 101.3
_diffrn_ambient_temperature 123(2)
_diffrn_detector_area_resol_mean 10.0
_diffrn_measured_fraction_theta_full 0.997
_diffrn_measured_fraction_theta_max 0.997
_diffrn_measurement_device_type 'RIGAKU R-AXIS RAPID'
_diffrn_measurement_method \w-scan
_diffrn_radiation_monochromator graphite
_diffrn_radiation_probe x-ray
_diffrn_radiation_type MoK\a
_diffrn_radiation_wavelength 0.71075
_diffrn_reflns_av_R_equivalents 0.0400
_diffrn_reflns_av_sigmaI/netI 0.0314
_diffrn_reflns_limit_h_max 10
_diffrn_reflns_limit_h_min -10
_diffrn_reflns_limit_k_max 22
_diffrn_reflns_limit_k_min -22
_diffrn_reflns_limit_l_max 13
_diffrn_reflns_limit_l_min -14
_diffrn_reflns_number 7673
_diffrn_reflns_theta_full 27.44
_diffrn_reflns_theta_max 27.44
_diffrn_reflns_theta_min 3.21
_diffrn_source 'fine-focus rotating anode x-ray'
_diffrn_source_type RIGAKU
_exptl_absorpt_coefficient_mu 0.133
_exptl_absorpt_correction_T_max 0.9829
_exptl_absorpt_correction_T_min 0.7295
_exptl_absorpt_correction_type multi-scan
_exptl_absorpt_process_details 'abscor Higashi RIGAKU'
_exptl_crystal_colour 'pale pink'
_exptl_crystal_density_diffrn 1.595
_exptl_crystal_density_method 'not measured'
_exptl_crystal_description plate
_exptl_crystal_F_000 792
_exptl_crystal_recrystallization_method evaporation
_exptl_crystal_size_max 0.38
_exptl_crystal_size_mid 0.20
_exptl_crystal_size_min 0.13
_refine_diff_density_max 0.527
_refine_diff_density_min -0.202
_refine_diff_density_rms 0.084
_refine_ls_extinction_method none
_refine_ls_goodness_of_fit_ref 1.099
_refine_ls_hydrogen_treatment mixed
_refine_ls_matrix_type full
_refine_ls_number_parameters 143
_refine_ls_number_reflns 1816
_refine_ls_number_restraints 0
_refine_ls_restrained_S_all 1.099
_refine_ls_R_factor_all 0.0452
_refine_ls_R_factor_gt 0.0403
_refine_ls_shift/su_max 0.000
_refine_ls_shift/su_mean 0.000
_refine_ls_structure_factor_coef Fsqd
_refine_ls_weighting_details 'calc w=1/[\s^2^(Fo^2^)+(0.0766P)^2^+0.1194P] where P=(Fo^2^+2Fc^2^)/3'
_refine_ls_weighting_scheme calc
_refine_ls_wR_factor_gt 0.1078
_refine_ls_wR_factor_ref 0.1118
_reflns_number_gt 1574
_reflns_number_total 1816
_reflns_threshold_expression >2\s(I)
_cod_data_source_file cg2010437_si_001.cif
_cod_data_source_block shelx
_cod_original_cell_volume 1584.0(4)
_cod_original_sg_symbol_H-M 'C 2/c'
_cod_original_formula_sum 'C8 H8 N O4.50'
_cod_database_code 4501307

loop_
_symmetry_equiv_pos_as_xyz
'x, y, z'
'-x, y, -z+1/2'
'x+1/2, y+1/2, z'
'-x+1/2, y+1/2, -z+1/2'
'-x, -y, -z'
'x, -y, z-1/2'
'-x+1/2, -y+1/2, -z'
'x+1/2, -y+1/2, z-1/2'

loop_
_atom_site_label
_atom_site_type_symbol
_atom_site_fract_x
_atom_site_fract_y
_atom_site_fract_z
_atom_site_U_iso_or_equiv
_atom_site_adp_type
_atom_site_occupancy
_atom_site_symmetry_multiplicity
_atom_site_calc_flag
_atom_site_refinement_flags
O5 O 0.0000 0.18191(6) 0.7500 0.0153(3) Uani 1 2 d S
H1A H 0.317(2) 0.6211(8) 0.7858(14) 0.028(4) Uiso 1 1 d .
H1B H 0.1520(17) 0.6142(8) 0.8407(14) 0.023(4) Uiso 1 1 d .
H1C H 0.1608(18) 0.6124(8) 0.7090(15) 0.026(4) Uiso 1 1 d .
H5 H 0.023(2) 0.2138(10) 0.8119(15) 0.041(5) Uiso 1 1 d .
H3 H 0.456(2) 0.2645(12) 0.5424(18) 0.056(6) Uiso 1 1 d .
O2 O 0.05510(10) 0.27856(5) 0.94191(7) 0.0205(2) Uani 1 1 d .
O3 O 0.39973(11) 0.28451(5) 0.60469(8) 0.0222(2) Uani 1 1 d .
O1 O 0.04443(9) 0.38225(4) 1.05775(7) 0.0160(2) Uani 1 1 d .
O4 O 0.42534(10) 0.39228(5) 0.49769(7) 0.0211(2) Uani 1 1 d .
N1 N 0.21367(11) 0.59871(5) 0.77937(8) 0.0138(2) Uani 1 1 d .
C5 C 0.30419(12) 0.39891(6) 0.68593(9) 0.0135(3) Uani 1 1 d .
C3 C 0.16338(12) 0.39415(6) 0.86948(9) 0.0128(2) Uani 1 1 d .
C6 C 0.29860(12) 0.47867(6) 0.68649(9) 0.0134(2) Uani 1 1 d .
H6 H 0.3428 0.5076 0.6243 0.016 Uiso 1 1 calc R
C2 C 0.16051(12) 0.47392(6) 0.87258(9) 0.0129(2) Uani 1 1 d .
H2 H 0.1141 0.5000 0.9367 0.015 Uiso 1 1 calc R
C8 C 0.38273(12) 0.35858(6) 0.58587(10) 0.0150(2) Uani 1 1 d .
C1 C 0.22659(11) 0.51472(6) 0.78052(9) 0.0124(2) Uani 1 1 d .
C4 C 0.23607(11) 0.35670(6) 0.77642(9) 0.0135(3) Uani 1 1 d .
H4 H 0.2393 0.3024 0.7746 0.016 Uiso 1 1 calc R
C7 C 0.08271(12) 0.34826(6) 0.96387(10) 0.0129(2) Uani 1 1 d .

loop_
_atom_site_aniso_label
_atom_site_aniso_U_11
_atom_site_aniso_U_22
_atom_site_aniso_U_33
_atom_site_aniso_U_23
_atom_site_aniso_U_13
_atom_site_aniso_U_12
O5 0.0202(5) 0.0135(5) 0.0127(6) 0.000 0.0033(4) 0.000
O2 0.0340(5) 0.0130(4) 0.0160(4) -0.0017(3) 0.0113(3) -0.0058(3)
O3 0.0342(5) 0.0156(4) 0.0187(5) -0.0017(3) 0.0138(3) 0.0031(3)
O1 0.0208(4) 0.0163(4) 0.0115(4) -0.0019(3) 0.0060(3) -0.0004(3)
O4 0.0289(5) 0.0223(5) 0.0131(4) 0.0020(3) 0.0080(3) 0.0036(3)
N1 0.0168(5) 0.0121(5) 0.0129(5) 0.0002(3) 0.0028(4) -0.0006(3)
C5 0.0130(5) 0.0167(5) 0.0111(5) -0.0014(4) 0.0019(4) -0.0005(4)
C3 0.0132(5) 0.0150(5) 0.0104(5) -0.0002(4) 0.0018(4) -0.0012(3)
C6 0.0131(5) 0.0164(5) 0.0110(5) 0.0006(4) 0.0020(4) -0.0011(4)
C2 0.0134(5) 0.0151(5) 0.0103(5) -0.0018(4) 0.0015(4) -0.0001(4)
C8 0.0154(5) 0.0177(5) 0.0120(5) -0.0015(4) 0.0023(4) 0.0001(4)
C1 0.0130(5) 0.0113(5) 0.0129(5) -0.0008(4) 0.0003(4) -0.0009(3)
C4 0.0144(5) 0.0128(5) 0.0133(6) -0.0013(4) 0.0017(4) -0.0010(3)
C7 0.0140(5) 0.0135(5) 0.0116(5) -0.0006(4) 0.0025(4) -0.0001(4)

loop_
_atom_type_symbol
_atom_type_description
_atom_type_scat_dispersion_real
_atom_type_scat_dispersion_imag
_atom_type_scat_source
C C 0.0033 0.0016 'International Tables Vol C Tables 4.2.6.8 and 6.1.1.4'
H H 0.0000 0.0000 'International Tables Vol C Tables 4.2.6.8 and 6.1.1.4'
N N 0.0061 0.0033 'International Tables Vol C Tables 4.2.6.8 and 6.1.1.4'
O O 0.0106 0.0060 'International Tables Vol C Tables 4.2.6.8 and 6.1.1.4'

loop_
_geom_angle_atom_site_label_1
_geom_angle_atom_site_label_2
_geom_angle_atom_site_label_3
_geom_angle
C8 O3 H3 107.6(12)
C1 N1 H1A 110.8(9)
C1 N1 H1B 109.2(9)
H1A N1 H1B 111.2(13)
C1 N1 H1C 107.6(9)
H1A N1 H1C 109.2(14)
H1B N1 H1C 108.6(13)
C6 C5 C4 120.62(10)
C6 C5 C8 119.21(10)
C4 C5 C8 120.17(10)
C2 C3 C4 119.74(9)
C2 C3 C7 120.26(9)
C4 C3 C7 119.97(10)
C1 C6 C5 118.17(10)
C1 C6 H6 120.9
C5 C6 H6 120.9
C1 C2 C3 119.07(10)
C1 C2 H2 120.5
C3 C2 H2 120.5
O4 C8 O3 124.80(10)
O4 C8 C5 122.37(10)
O3 C8 C5 112.83(9)
C6 C1 C2 122.20(10)
C6 C1 N1 118.64(9)
C2 C1 N1 119.10(9)
C3 C4 C5 120.18(10)
C3 C4 H4 119.9
C5 C4 H4 119.9
O2 C7 O1 124.37(10)
O2 C7 C3 117.26(9)
O1 C7 C3 118.35(9)

loop_
_geom_bond_atom_site_label_1
_geom_bond_atom_site_label_2
_geom_bond_distance
O5 H5 0.896(17)
O2 C7 1.2596(13)
O3 C8 1.3172(14)
O3 H3 0.93(2)
O1 C7 1.2632(13)
O4 C8 1.2191(14)
N1 C1 1.4718(14)
N1 H1A 0.928(16)
N1 H1B 0.919(15)
N1 H1C 0.899(16)
C5 C6 1.3948(15)
C5 C4 1.3982(14)
C5 C8 1.5029(14)
C3 C2 1.3948(14)
C3 C4 1.3959(14)
C3 C7 1.5124(14)
C6 C1 1.3904(14)
C6 H6 0.9500
C2 C1 1.3912(14)
C2 H2 0.9500
C4 H4 0.9500

loop_
_geom_torsion_atom_site_label_1
_geom_torsion_atom_site_label_2
_geom_torsion_atom_site_label_3
_geom_torsion_atom_site_label_4
_geom_torsion
C4 C5 C6 C1 1.26(14)
C8 C5 C6 C1 -179.46(9)
C4 C3 C2 C1 1.73(14)
C7 C3 C2 C1 -176.04(9)
C6 C5 C8 O4 -8.51(15)
C4 C5 C8 O4 170.78(10)
C6 C5 C8 O3 171.36(9)
C4 C5 C8 O3 -9.36(14)
C5 C6 C1 C2 -0.18(14)
C5 C6 C1 N1 -177.44(9)
C3 C2 C1 C6 -1.32(14)
C3 C2 C1 N1 175.93(9)
C2 C3 C4 C5 -0.68(14)
C7 C3 C4 C5 177.09(9)
C6 C5 C4 C3 -0.84(14)
C8 C5 C4 C3 179.89(9)
C2 C3 C7 O2 163.89(10)
C4 C3 C7 O2 -13.88(14)
C2 C3 C7 O1 -14.65(14)
C4 C3 C7 O1 167.58(9)
